data_4089305
loop_
_publ_author_name
'Chardon-Noblat, Sylvie'
'Cripps, Garth H.'
'Deronzier, Alain'
'Field, John S.'
'Gouws, Shawn'
'Haines, Raymond J.'
'Southway, Florence'

_publ_section_title
;
 Synthesis, Structure, and Physicochemical Characterizations of a New
 Cationic Ruthenium(I)&#x2212;Ruthenium(I) Tetracarbonyl Bipyridine Dimer
 Precursor for the Electrochemical Synthesis of an Organometallic
 Ruthenium(0) Polymer
;
_journal_issue 8
_journal_name_full Organometallics
_journal_page_first 1668
_journal_paper_doi 10.1021/om0010518
_journal_volume 20
_journal_year 2001
_chemical_formula_sum 'C32 H28 F12 N8 O4 P2 Ru2'
_chemical_formula_weight 1080.70
_space_group_IT_number 15
_space_group_name_Hall '-C 2yc'
_space_group_name_H-M_alt 'C 1 2/c 1'
_symmetry_cell_setting monoclinic
_symmetry_space_group_name_H-M 'C 1 2/c 1'
_atom_sites_solution_hydrogens geom
_atom_sites_solution_primary direct
_atom_sites_solution_secondary difmap
_audit_creation_method SHELXL-97
_cell_angle_alpha 90.00
_cell_angle_beta 104.149(17)
_cell_angle_gamma 90.00
_cell_formula_units_Z 4
_cell_length_a 15.259(4)
_cell_length_b 17.754(4)
_cell_length_c 15.937(3)
_cell_measurement_reflns_used 25
_cell_measurement_temperature 293(2)
_cell_measurement_theta_max 23
_cell_measurement_theta_min 2
_cell_volume 4186.5(17)
_computing_cell_refinement 'Structure Determination Program (B.A. Frenz & Assoc. & Enraf Nonius)'
_computing_data_collection 'Structure Determination Program (B.A. Frenz & Assoc. & Enraf Nonius)'
_computing_data_reduction 'Structure Determination Program (B.A. Frenz & Assoc. & Enraf Nonius)'
_computing_molecular_graphics 'ORTEP-3 for Windows (Farrugia, 1997)'
_computing_publication_material 'SHELXL-97 (Sheldrick, 1997)'
_computing_structure_refinement 'SHELXL-97 (Sheldrick, 1997)'
_computing_structure_solution 'SHELXS-97 (Sheldrick, 1990)'
_diffrn_ambient_temperature 293(2)
_diffrn_detector_area_resol_mean 0.9
_diffrn_measured_fraction_theta_full 0.997
_diffrn_measured_fraction_theta_max 0.997
_diffrn_measurement_device_type CAD4
_diffrn_measurement_method Omega-2Theta
_diffrn_radiation_monochromator graphite
_diffrn_radiation_source 'fine-focus sealed tube'
_diffrn_radiation_type MoK\a
_diffrn_radiation_wavelength 0.71069
_diffrn_reflns_av_R_equivalents 0.0272
_diffrn_reflns_av_sigmaI/netI 0.0497
_diffrn_reflns_limit_h_max 16
_diffrn_reflns_limit_h_min -16
_diffrn_reflns_limit_k_max 19
_diffrn_reflns_limit_k_min -1
_diffrn_reflns_limit_l_max 17
_diffrn_reflns_limit_l_min -1
_diffrn_reflns_number 3170
_diffrn_reflns_theta_full 22.98
_diffrn_reflns_theta_max 22.98
_diffrn_reflns_theta_min 2.01
_diffrn_standards_decay_% 16.2
_diffrn_standards_interval_count '60 minutes'
_diffrn_standards_number 3
_exptl_absorpt_coefficient_mu 0.897
_exptl_absorpt_correction_T_max 0.9973
_exptl_absorpt_correction_T_min 0.7696
_exptl_absorpt_correction_type empirical
_exptl_absorpt_process_details
;
   A.C.T.North, D.C.Philips and F.S.Mathews, Acta Crystallogr.,
   Sect. A., 1968, 24, 351
;
_exptl_crystal_colour orange
_exptl_crystal_density_diffrn 1.715
_exptl_crystal_density_method 'not measured'
_exptl_crystal_description needle
_exptl_crystal_F_000 2136
_exptl_crystal_size_max 0.7
_exptl_crystal_size_mid 0.34
_exptl_crystal_size_min 0.15
_refine_diff_density_max 0.865
_refine_diff_density_min -0.643
_refine_diff_density_rms 0.108
_refine_ls_extinction_method none
_refine_ls_goodness_of_fit_ref 1.036
_refine_ls_hydrogen_treatment mixed
_refine_ls_matrix_type full
_refine_ls_number_parameters 273
_refine_ls_number_reflns 2897
_refine_ls_number_restraints 0
_refine_ls_restrained_S_all 1.036
_refine_ls_R_factor_all 0.0967
_refine_ls_R_factor_gt 0.0587
_refine_ls_shift/su_max 0.014
_refine_ls_shift/su_mean 0.003
_refine_ls_structure_factor_coef Fsqd
_refine_ls_weighting_details 'calc w=1/[\s^2^(Fo^2^)+(0.0842P)^2^+41.6329P] where P=(Fo^2^+2Fc^2^)/3'
_refine_ls_weighting_scheme calc
_refine_ls_wR_factor_gt 0.1430
_refine_ls_wR_factor_ref 0.1831
_reflns_number_gt 1964
_reflns_number_total 2897
_reflns_threshold_expression >2sigma(I)
_cod_data_source_file om0010518.cif
_cod_data_source_block fa01
_cod_original_cell_volume 4186.7(16)
_cod_original_sg_symbol_H-M C2/c
_cod_database_code 4089305

loop_
_symmetry_equiv_pos_as_xyz
'x, y, z'
'-x, y, -z+1/2'
'x+1/2, y+1/2, z'
'-x+1/2, y+1/2, -z+1/2'
'-x, -y, -z'
'x, -y, z-1/2'
'-x+1/2, -y+1/2, -z'
'x+1/2, -y+1/2, z-1/2'

loop_
_atom_site_label
_atom_site_type_symbol
_atom_site_fract_x
_atom_site_fract_y
_atom_site_fract_z
_atom_site_U_iso_or_equiv
_atom_site_adp_type
_atom_site_occupancy
_atom_site_symmetry_multiplicity
_atom_site_calc_flag
_atom_site_refinement_flags
Ru1 Ru 0.40454(5) 0.59214(4) 0.73251(5) 0.0522(3) Uani 1 1 d .
P2 P 0.1721(2) 0.52998(17) 0.9421(2) 0.0721(8) Uani 1 1 d .
N3 N 0.2597(6) 0.5957(5) 0.7024(5) 0.072(2) Uani 1 1 d .
N1 N 0.3927(5) 0.6527(4) 0.6166(5) 0.054(2) Uani 1 1 d .
N2 N 0.3998(5) 0.7051(5) 0.7721(5) 0.057(2) Uani 1 1 d .
O2 O 0.4294(6) 0.5207(6) 0.9078(6) 0.118(4) Uani 1 1 d .
O1 O 0.4110(8) 0.4376(5) 0.6595(7) 0.132(4) Uani 1 1 d .
N4 N 0.8749(16) 0.2321(11) 0.2643(11) 0.200(9) Uani 1 1 d .
F1 F 0.2291(7) 0.4861(7) 0.8894(9) 0.190(5) Uani 1 1 d .
F3 F 0.0955(8) 0.4751(6) 0.9162(13) 0.236(8) Uani 1 1 d .
F2 F 0.1121(9) 0.5731(8) 0.9864(10) 0.224(7) Uani 1 1 d .
F4 F 0.2464(9) 0.5837(9) 0.9645(15) 0.292(11) Uani 1 1 d .
F6 F 0.1274(10) 0.5715(12) 0.8642(9) 0.271(10) Uani 1 1 d .
F5 F 0.2113(12) 0.4806(14) 1.0107(11) 0.335(13) Uani 1 1 d .
C1 C 0.3872(7) 0.6243(7) 0.5375(7) 0.069(3) Uani 1 1 d .
H1 H 0.3923 0.5723 0.5327 0.083 Uiso 1 1 calc R
C2 C 0.3748(8) 0.6658(8) 0.4641(7) 0.084(4) Uani 1 1 d .
H2 H 0.3720 0.6432 0.4108 0.101 Uiso 1 1 calc R
C3 C 0.3666(9) 0.7410(8) 0.4712(9) 0.097(4) Uani 1 1 d .
H3 H 0.3586 0.7709 0.4220 0.116 Uiso 1 1 calc R
C4 C 0.3698(9) 0.7748(8) 0.5507(9) 0.090(4) Uani 1 1 d .
H4 H 0.3632 0.8266 0.5552 0.108 Uiso 1 1 calc R
C5 C 0.3830(7) 0.7288(6) 0.6224(7) 0.063(3) Uani 1 1 d .
C6 C 0.3854(7) 0.7574(6) 0.7088(7) 0.066(3) Uani 1 1 d .
C7 C 0.3728(11) 0.8324(7) 0.7264(10) 0.113(5) Uani 1 1 d .
H7 H 0.3641 0.8682 0.6826 0.136 Uiso 1 1 calc R
C8 C 0.3734(13) 0.8525(10) 0.8076(13) 0.131(6) Uani 1 1 d .
H8 H 0.3638 0.9026 0.8198 0.157 Uiso 1 1 calc R
C9 C 0.3878(12) 0.8007(11) 0.8721(11) 0.123(6) Uani 1 1 d .
H9 H 0.3895 0.8145 0.9288 0.147 Uiso 1 1 calc R
C10 C 0.3998(8) 0.7274(8) 0.8508(8) 0.080(3) Uani 1 1 d .
H10 H 0.4084 0.6913 0.8944 0.097 Uiso 1 1 calc R
C11 C 0.4080(8) 0.4955(7) 0.6883(8) 0.083(4) Uani 1 1 d .
C12 C 0.4198(7) 0.5479(7) 0.8407(8) 0.075(3) Uani 1 1 d .
C13 C 0.1857(8) 0.5895(6) 0.6850(7) 0.067(3) Uani 1 1 d .
C14 C 0.0868(7) 0.5822(8) 0.6625(10) 0.099(4) Uani 1 1 d .
H14A H 0.0598 0.6305 0.6459 0.148 Uiso 1 1 calc R
H14B H 0.0674 0.5638 0.7117 0.148 Uiso 1 1 calc R
H14C H 0.0684 0.5475 0.6153 0.148 Uiso 1 1 calc R
C15 C 0.8698(15) 0.2320(10) 0.1949(12) 0.139(7) Uani 1 1 d .
C16 C 0.8676(15) 0.2299(9) 0.1047(10) 0.162(9) Uani 1 1 d .
H16A H 0.9256 0.2146 0.0974 0.243 Uiso 1 1 calc R
H16B H 0.8533 0.2791 0.0801 0.243 Uiso 1 1 calc R
H16C H 0.8225 0.1946 0.0760 0.243 Uiso 1 1 calc R

loop_
_atom_site_aniso_label
_atom_site_aniso_U_11
_atom_site_aniso_U_22
_atom_site_aniso_U_33
_atom_site_aniso_U_23
_atom_site_aniso_U_13
_atom_site_aniso_U_12
Ru1 0.0516(5) 0.0443(5) 0.0539(5) 0.0066(4) 0.0000(3) -0.0041(4)
P2 0.0776(19) 0.0605(18) 0.0675(19) -0.0030(15) -0.0025(15) 0.0121(16)
N3 0.061(6) 0.089(7) 0.057(5) 0.017(5) 0.002(4) -0.007(5)
N1 0.051(4) 0.057(5) 0.052(5) 0.004(4) 0.007(4) 0.011(4)
N2 0.065(5) 0.055(5) 0.049(5) -0.009(4) 0.013(4) 0.003(4)
O2 0.091(6) 0.152(10) 0.101(7) 0.068(7) 0.004(5) -0.005(6)
O1 0.151(9) 0.048(5) 0.157(10) -0.022(6) -0.038(7) -0.001(6)
N4 0.33(3) 0.181(18) 0.097(11) -0.008(12) 0.069(15) 0.030(17)
F1 0.142(8) 0.177(11) 0.278(15) -0.090(10) 0.104(9) -0.011(8)
F3 0.137(9) 0.099(8) 0.49(3) -0.096(12) 0.114(13) -0.030(7)
F2 0.191(11) 0.237(14) 0.265(15) -0.156(12) 0.100(11) 0.015(10)
F4 0.133(10) 0.208(14) 0.50(3) -0.184(18) -0.001(13) -0.058(9)
F6 0.195(13) 0.44(3) 0.175(12) 0.164(15) 0.038(10) 0.074(15)
F5 0.232(17) 0.52(3) 0.243(16) 0.27(2) 0.036(13) 0.11(2)
C1 0.078(7) 0.067(7) 0.063(7) 0.001(6) 0.017(6) 0.004(6)
C2 0.090(8) 0.109(11) 0.049(7) 0.011(7) 0.009(6) -0.006(8)
C3 0.119(11) 0.083(10) 0.074(9) 0.041(8) -0.002(8) 0.000(8)
C4 0.112(10) 0.067(8) 0.086(9) 0.031(7) 0.018(8) 0.015(7)
C5 0.061(6) 0.058(7) 0.066(7) 0.002(6) 0.005(5) 0.013(5)
C6 0.084(7) 0.046(6) 0.067(7) -0.006(5) 0.019(6) 0.005(5)
C7 0.170(15) 0.057(8) 0.115(12) -0.006(8) 0.038(11) 0.029(9)
C8 0.175(17) 0.088(12) 0.135(15) -0.048(11) 0.045(14) 0.029(11)
C9 0.151(15) 0.136(16) 0.085(11) -0.032(11) 0.036(10) 0.019(12)
C10 0.083(8) 0.084(9) 0.072(8) -0.015(7) 0.015(6) 0.011(7)
C11 0.082(8) 0.052(7) 0.091(9) 0.003(7) -0.028(6) -0.007(6)
C12 0.061(6) 0.084(8) 0.073(8) 0.035(7) 0.001(6) -0.018(6)
C13 0.060(7) 0.073(7) 0.064(7) 0.007(6) 0.010(5) 0.007(6)
C14 0.051(6) 0.114(11) 0.123(11) 0.000(9) 0.005(7) -0.014(7)
C15 0.22(2) 0.102(13) 0.088(11) 0.013(10) 0.034(13) 0.051(13)
C16 0.30(3) 0.088(12) 0.097(12) 0.031(10) 0.041(14) 0.029(14)

loop_
_atom_type_symbol
_atom_type_description
_atom_type_scat_dispersion_real
_atom_type_scat_dispersion_imag
_atom_type_scat_source
C C 0.0033 0.0016 'International Tables Vol C Tables 4.2.6.8 and 6.1.1.4'
H H 0.0000 0.0000 'International Tables Vol C Tables 4.2.6.8 and 6.1.1.4'
N N 0.0061 0.0033 'International Tables Vol C Tables 4.2.6.8 and 6.1.1.4'
O O 0.0106 0.0060 'International Tables Vol C Tables 4.2.6.8 and 6.1.1.4'
Ru Ru -1.2594 0.8363 'International Tables Vol C Tables 4.2.6.8 and 6.1.1.4'
P P 0.1023 0.0942 'International Tables Vol C Tables 4.2.6.8 and 6.1.1.4'
F F 0.0171 0.0103 'International Tables Vol C Tables 4.2.6.8 and 6.1.1.4'

loop_
_geom_angle_atom_site_label_1
_geom_angle_atom_site_label_2
_geom_angle_atom_site_label_3
_geom_angle
_geom_angle_site_symmetry_3
C12 Ru1 C11 87.3(6) .
C12 Ru1 N1 174.0(4) .
C11 Ru1 N1 98.2(4) .
C12 Ru1 N2 97.5(5) .
C11 Ru1 N2 175.2(4) .
N1 Ru1 N2 77.0(3) .
C12 Ru1 N3 96.2(4) .
C11 Ru1 N3 93.7(5) .
N1 Ru1 N3 85.7(3) .
N2 Ru1 N3 86.0(3) .
C12 Ru1 Ru1 85.9(3) 2_656
C11 Ru1 Ru1 87.2(4) 2_656
N1 Ru1 Ru1 92.1(2) 2_656
N2 Ru1 Ru1 92.9(2) 2_656
N3 Ru1 Ru1 177.7(2) 2_656
F5 P2 F4 93.4(12) .
F5 P2 F6 172.0(15) .
F4 P2 F6 93.0(12) .
F5 P2 F2 98.2(11) .
F4 P2 F2 94.5(8) .
F6 P2 F2 86.0(9) .
F5 P2 F3 87.9(12) .
F4 P2 F3 178.3(12) .
F6 P2 F3 85.6(10) .
F2 P2 F3 86.3(7) .
F5 P2 F1 85.5(10) .
F4 P2 F1 87.5(8) .
F6 P2 F1 90.0(9) .
F2 P2 F1 175.7(8) .
F3 P2 F1 91.5(6) .
C13 N3 Ru1 172.4(10) .
C1 N1 C5 117.0(9) .
C1 N1 Ru1 127.2(7) .
C5 N1 Ru1 115.7(6) .
C10 N2 C6 117.9(10) .
C10 N2 Ru1 125.4(8) .
C6 N2 Ru1 116.3(6) .
N1 C1 C2 124.7(11) .
C3 C2 C1 117.5(12) .
C2 C3 C4 121.3(11) .
C5 C4 C3 117.8(12) .
N1 C5 C4 121.7(11) .
N1 C5 C6 115.5(9) .
C4 C5 C6 122.8(11) .
N2 C6 C7 121.1(11) .
N2 C6 C5 115.3(9) .
C7 C6 C5 123.6(11) .
C8 C7 C6 118.9(14) .
C7 C8 C9 120.9(15) .
C8 C9 C10 117.6(14) .
N2 C10 C9 123.6(13) .
O1 C11 Ru1 177.9(14) .
O2 C12 Ru1 179.7(13) .
N3 C13 C14 179.2(14) .
N4 C15 C16 177(3) .

loop_
_geom_bond_atom_site_label_1
_geom_bond_atom_site_label_2
_geom_bond_distance
_geom_bond_site_symmetry_2
Ru1 C12 1.858(11) .
Ru1 C11 1.860(13) .
Ru1 N1 2.107(8) .
Ru1 N2 2.110(8) .
Ru1 N3 2.145(9) .
Ru1 Ru1 2.8290(17) 2_656
P2 F5 1.416(12) .
P2 F4 1.458(12) .
P2 F6 1.462(12) .
P2 F2 1.497(9) .
P2 F3 1.500(11) .
P2 F1 1.557(10) .
N3 C13 1.101(12) .
N1 C1 1.340(12) .
N1 C5 1.365(13) .
N2 C10 1.315(13) .
N2 C6 1.349(13) .
O2 C12 1.149(12) .
O1 C11 1.132(14) .
N4 C15 1.090(19) .
C1 C2 1.357(15) .
C2 C3 1.349(17) .
C3 C4 1.391(18) .
C4 C5 1.379(15) .
C5 C6 1.460(14) .
C6 C7 1.383(16) .
C7 C8 1.34(2) .
C8 C9 1.36(2) .
C9 C10 1.37(2) .
C13 C14 1.469(16) .
C15 C16 1.43(2) .
